data_4318425
loop_
_publ_author_name
'Craig A. Grapperhaus'
'Selma Poturovic'
'Mark S. Mashuta'

_publ_contact_author_address
;
Department of Chemistry, University of Louisville, Louisville, KY 40292, USA
;
_publ_contact_author_email craig.grapperhaus@louisville.edu
_publ_contact_author_fax 502-852-8149
_publ_contact_author_name 'Craig A. Grapperhaus'
_publ_contact_author_phone 502-852-5932
_publ_section_title
;
 Dichloromethane Alkylates a Trithiolato-Ruthenium Complex to Yield a
 Methylene-Bridged Thioether Core. Synthesis and Structural Comparison to
 the Thiolato-Ruthenium Precursor
;
_journal_name_full 'Inorganic Chemistry'
_journal_page_first 4309
_journal_page_last 4311
_journal_paper_doi 10.1021/ic025735e
_journal_volume 41
_journal_year 2002
_chemical_formula_moiety
;
C55 H44 P3 Ru S3, 2(Cl0.5), 3(C0.33 H0.66 Cl0.66),
3(C0.5 H1.5 O0.5 H0.5), 3(H O0.5)
;
_chemical_formula_sum 'C57.5 H54 Cl3 O3 P3 Ru S3'
_chemical_formula_weight 1052.56
_chemical_name_common '[Ru((DPPBT)~2~CH~2~)(DPPBT)]Cl'
_chemical_name_systematic
; 
 [(bis-(2-diphenylphosphinothiaphenolato)methane)
 (2-diphenylphosphinothiaphenolato)ruthenium(II)]chloride
;
_space_group_IT_number 148
_symmetry_cell_setting trigonal
_symmetry_space_group_name_Hall '-R 3'
_symmetry_space_group_name_H-M 'R -3 :H'
_atom_sites_solution_hydrogens geom
_atom_sites_solution_primary direct
_atom_sites_solution_secondary difmap
_audit_creation_method SHELXL-97
_cell_angle_alpha 90.00
_cell_angle_beta 90.00
_cell_angle_gamma 120.00
_cell_formula_units_Z 18
_cell_length_a 21.5147(7)
_cell_length_b 21.5147(7)
_cell_length_c 61.015(4)
_cell_measurement_reflns_used 7951
_cell_measurement_temperature 110(2)
_cell_measurement_theta_max 28.29
_cell_measurement_theta_min 1.73
_cell_volume 24459(2)
_computing_cell_refinement 'SAINT 6.2 (Bruker, 1994)'
_computing_data_collection 'SMART 5.624 (Bruker, 1994)'
_computing_data_reduction 'SAINT 6.2 (Bruker, 1994)'
_computing_molecular_graphics 'SHELXTL 6.12 (Bruker, 2001)'
_computing_publication_material 'SHELXTL 6.12 (Bruker, 2001)'
_computing_structure_refinement 'SHELXL-97 (Sheldrick, 1997)'
_computing_structure_solution 'SHELXS-97 (Sheldrick, 1990)'
_diffrn_ambient_temperature 110(2)
_diffrn_measured_fraction_theta_full 0.960
_diffrn_measured_fraction_theta_max 0.960
_diffrn_measurement_device_type 'SMART APEX CCD'
_diffrn_measurement_method '\w scans'
_diffrn_radiation_monochromator graphite
_diffrn_radiation_source 'normal-focus sealed tube'
_diffrn_radiation_type MoK\a
_diffrn_radiation_wavelength 0.71073
_diffrn_reflns_av_R_equivalents 0.057
_diffrn_reflns_av_sigmaI/netI 0.058
_diffrn_reflns_limit_h_max 28
_diffrn_reflns_limit_h_min -28
_diffrn_reflns_limit_k_max 27
_diffrn_reflns_limit_k_min -28
_diffrn_reflns_limit_l_max 77
_diffrn_reflns_limit_l_min -80
_diffrn_reflns_number 72654
_diffrn_reflns_theta_full 28.29
_diffrn_reflns_theta_max 28.29
_diffrn_reflns_theta_min 1.73
_diffrn_standards_decay_% 0
_diffrn_standards_interval_count 0
_diffrn_standards_interval_time 0
_diffrn_standards_number 0
_exptl_absorpt_coefficient_mu 0.577
_exptl_absorpt_correction_T_max 0.996
_exptl_absorpt_correction_T_min 0.898
_exptl_absorpt_correction_type multi-scan
_exptl_absorpt_process_details
;
Sheldrick, G. M.; SADABS (1996).

;
_exptl_crystal_colour orange
_exptl_crystal_density_diffrn 1.286
_exptl_crystal_density_meas ?
_exptl_crystal_density_method 'not measured'
_exptl_crystal_description cube
_exptl_crystal_F_000 9756
_exptl_crystal_size_max 0.13
_exptl_crystal_size_mid 0.13
_exptl_crystal_size_min 0.13
_refine_diff_density_max 1.329
_refine_diff_density_min -1.114
_refine_diff_density_rms 0.117
_refine_ls_extinction_method none
_refine_ls_goodness_of_fit_ref 1.04
_refine_ls_hydrogen_treatment constr
_refine_ls_matrix_type full
_refine_ls_number_parameters 678
_refine_ls_number_reflns 12974
_refine_ls_number_restraints 0
_refine_ls_restrained_S_all 1.04
_refine_ls_R_factor_all 0.076
_refine_ls_R_factor_gt 0.051
_refine_ls_shift/su_max 0.05
_refine_ls_shift/su_mean 0.01
_refine_ls_structure_factor_coef Fsqd
_refine_ls_weighting_details
; 
  calc w=1/[\s^2^(Fo^2^)+(0.04000P)^2^+21.044P]
  where P=(Fo^2^+2Fc^2^)/3 
;
_refine_ls_weighting_scheme calc
_refine_ls_wR_factor_gt 0.141
_refine_ls_wR_factor_ref 0.152
_reflns_number_gt 9707
_reflns_number_total 12974
_reflns_threshold_expression >2sigma(I)
_cod_data_source_file ic025735e_s2_2.cif
_cod_data_source_block 2
_cod_depositor_comments
;
The following automatic conversions were performed:

'_exptl_crystal_density_meas' value 'not measured' was changed to '?'
- the value is perceived as not measured.

Automatic conversion script
Id: cif_fix_values 3008 2015-01-20 13:52:24Z robertas 
;
_cod_original_sg_symbol_H-M 'R -3'
_cod_database_code 4318425

loop_
_symmetry_equiv_pos_as_xyz
'x, y, z'
'-y, x-y, z'
'-x+y, -x, z'
'x+2/3, y+1/3, z+1/3'
'-y+2/3, x-y+1/3, z+1/3'
'-x+y+2/3, -x+1/3, z+1/3'
'x+1/3, y+2/3, z+2/3'
'-y+1/3, x-y+2/3, z+2/3'
'-x+y+1/3, -x+2/3, z+2/3'
'-x, -y, -z'
'y, -x+y, -z'
'x-y, x, -z'
'-x+2/3, -y+1/3, -z+1/3'
'y+2/3, -x+y+1/3, -z+1/3'
'x-y+2/3, x+1/3, -z+1/3'
'-x+1/3, -y+2/3, -z+2/3'
'y+1/3, -x+y+2/3, -z+2/3'
'x-y+1/3, x+2/3, -z+2/3'

loop_
_atom_site_label
_atom_site_type_symbol
_atom_site_fract_x
_atom_site_fract_y
_atom_site_fract_z
_atom_site_U_iso_or_equiv
_atom_site_adp_type
_atom_site_occupancy
_atom_site_symmetry_multiplicity
_atom_site_calc_flag
_atom_site_refinement_flags
_atom_site_disorder_assembly
_atom_site_disorder_group
Ru1 Ru 0.635169(15) 0.694691(15) 0.419844(4) 0.01838(9) Uani 1 1 d . . .
P1 P 0.66364(5) 0.78451(5) 0.445187(15) 0.01945(19) Uani 1 1 d . . .
P2 P 0.64990(5) 0.76318(5) 0.387271(15) 0.0222(2) Uani 1 1 d . . .
P3 P 0.61023(5) 0.60632(5) 0.446434(15) 0.01950(19) Uani 1 1 d . . .
S1 S 0.51487(5) 0.67104(5) 0.422136(15) 0.02107(19) Uani 1 1 d . . .
S2 S 0.61059(5) 0.60193(5) 0.393521(15) 0.0255(2) Uani 1 1 d . . .
S3 S 0.74547(5) 0.69787(5) 0.414986(16) 0.0250(2) Uani 1 1 d . . .
C1 C 0.51878(19) 0.73593(19) 0.44036(6) 0.0213(7) Uani 1 1 d . . .
C2 C 0.58170(19) 0.78686(19) 0.45089(6) 0.0213(7) Uani 1 1 d . . .
C3 C 0.5799(2) 0.8376(2) 0.46507(6) 0.0243(8) Uani 1 1 d . . .
H3 H 0.6231 0.8735 0.4716 0.029 Uiso 1 1 calc R . .
C4 C 0.5158(2) 0.8358(2) 0.46954(6) 0.0266(8) Uani 1 1 d . . .
H4 H 0.5146 0.8693 0.4794 0.032 Uiso 1 1 calc R . .
C5 C 0.4531(2) 0.7841(2) 0.45927(7) 0.0275(8) Uani 1 1 d . . .
H5 H 0.4089 0.7822 0.4624 0.033 Uiso 1 1 calc R . .
C6 C 0.45436(19) 0.7362(2) 0.44475(6) 0.0242(8) Uani 1 1 d . . .
H6 H 0.4114 0.7027 0.4375 0.029 Uiso 1 1 calc R . .
C7 C 0.7299(2) 0.87881(19) 0.43840(6) 0.0231(7) Uani 1 1 d . . .
C8 C 0.8030(2) 0.9092(2) 0.44291(6) 0.0289(8) Uani 1 1 d . . .
H8 H 0.8195 0.8823 0.4509 0.035 Uiso 1 1 calc R . .
C9 C 0.8521(2) 0.9782(2) 0.43595(7) 0.0347(9) Uani 1 1 d . . .
H9 H 0.9016 0.9978 0.4392 0.042 Uiso 1 1 calc R . .
C10 C 0.8295(2) 1.0185(2) 0.42443(7) 0.0376(10) Uani 1 1 d . . .
H10 H 0.8632 1.0654 0.4195 0.045 Uiso 1 1 calc R . .
C11 C 0.7567(2) 0.9897(2) 0.42009(7) 0.0335(9) Uani 1 1 d . . .
H11 H 0.7406 1.0173 0.4123 0.040 Uiso 1 1 calc R . .
C12 C 0.7073(2) 0.9206(2) 0.42706(6) 0.0258(8) Uani 1 1 d . . .
H12 H 0.6577 0.9016 0.4241 0.031 Uiso 1 1 calc R . .
C13 C 0.7004(2) 0.77668(19) 0.47159(6) 0.0238(7) Uani 1 1 d . . .
C14 C 0.7598(2) 0.7662(2) 0.47078(7) 0.0297(8) Uani 1 1 d . . .
H14 H 0.7769 0.7606 0.4570 0.036 Uiso 1 1 calc R . .
C15 C 0.7938(3) 0.7640(2) 0.48994(8) 0.0396(10) Uani 1 1 d . . .
H15 H 0.8343 0.7575 0.4891 0.048 Uiso 1 1 calc R . .
C16 C 0.7688(3) 0.7711(2) 0.51010(8) 0.0432(11) Uani 1 1 d . . .
H16 H 0.7923 0.7701 0.5232 0.052 Uiso 1 1 calc R . .
C17 C 0.7094(3) 0.7798(2) 0.51111(7) 0.0376(10) Uani 1 1 d . . .
H17 H 0.6917 0.7840 0.5250 0.045 Uiso 1 1 calc R . .
C18 C 0.6750(2) 0.7826(2) 0.49205(6) 0.0287(8) Uani 1 1 d . . .
H18 H 0.6342 0.7885 0.4930 0.034 Uiso 1 1 calc R . .
C19 C 0.5839(2) 0.6268(2) 0.36884(6) 0.0247(8) Uani 1 1 d . . .
C20 C 0.5957(2) 0.6969(2) 0.36638(6) 0.0260(8) Uani 1 1 d . . .
C21 C 0.5680(2) 0.7122(2) 0.34788(6) 0.0312(9) Uani 1 1 d . . .
H21 H 0.5750 0.7591 0.3459 0.037 Uiso 1 1 calc R . .
C22 C 0.5299(2) 0.6593(2) 0.33227(7) 0.0361(10) Uani 1 1 d . . .
H22 H 0.5106 0.6702 0.3198 0.043 Uiso 1 1 calc R . .
C23 C 0.5200(2) 0.5910(2) 0.33479(7) 0.0346(9) Uani 1 1 d . . .
H23 H 0.4948 0.5554 0.3239 0.041 Uiso 1 1 calc R . .
C24 C 0.5470(2) 0.5743(2) 0.35322(7) 0.0317(9) Uani 1 1 d . . .
H24 H 0.5402 0.5275 0.3551 0.038 Uiso 1 1 calc R . .
C25 C 0.7401(2) 0.8067(2) 0.37502(6) 0.0248(8) Uani 1 1 d . . .
C26 C 0.7984(2) 0.8534(2) 0.38811(7) 0.0349(9) Uani 1 1 d . . .
H26 H 0.7904 0.8611 0.4029 0.042 Uiso 1 1 calc R . .
C27 C 0.8676(2) 0.8886(2) 0.37973(7) 0.0396(10) Uani 1 1 d . . .
H27 H 0.9064 0.9212 0.3887 0.048 Uiso 1 1 calc R . .
C28 C 0.8799(3) 0.8763(3) 0.35829(8) 0.0414(11) Uani 1 1 d . . .
H28 H 0.9274 0.8995 0.3526 0.050 Uiso 1 1 calc R . .
C29 C 0.8225(2) 0.8298(3) 0.34520(7) 0.0374(10) Uani 1 1 d . . .
H29 H 0.8308 0.8216 0.3305 0.045 Uiso 1 1 calc R . .
C30 C 0.7534(2) 0.7952(2) 0.35347(6) 0.0296(8) Uani 1 1 d . . .
H30 H 0.7146 0.7633 0.3444 0.036 Uiso 1 1 calc R . .
C31 C 0.6223(2) 0.8306(2) 0.38310(6) 0.0252(8) Uani 1 1 d . . .
C32 C 0.5526(2) 0.8138(2) 0.38844(6) 0.0321(9) Uani 1 1 d . . .
H32 H 0.5201 0.7680 0.3944 0.039 Uiso 1 1 calc R . .
C33 C 0.5304(3) 0.8640(3) 0.38514(7) 0.0395(10) Uani 1 1 d . . .
H33 H 0.4829 0.8522 0.3888 0.047 Uiso 1 1 calc R . .
C34 C 0.5779(3) 0.9312(2) 0.37650(7) 0.0383(10) Uani 1 1 d . . .
H34 H 0.5630 0.9655 0.3744 0.046 Uiso 1 1 calc R . .
C35 C 0.6463(3) 0.9478(2) 0.37100(7) 0.0372(10) Uani 1 1 d . . .
H35 H 0.6785 0.9934 0.3649 0.045 Uiso 1 1 calc R . .
C36 C 0.6691(2) 0.8979(2) 0.37429(7) 0.0321(9) Uani 1 1 d . . .
H36 H 0.7167 0.9100 0.3705 0.038 Uiso 1 1 calc R . .
C37 C 0.7474(2) 0.6365(2) 0.43487(6) 0.0258(8) Uani 1 1 d . . .
C38 C 0.69056(19) 0.59803(19) 0.44943(6) 0.0225(7) Uani 1 1 d . . .
C39 C 0.6945(2) 0.5497(2) 0.46364(7) 0.0296(8) Uani 1 1 d . . .
H39 H 0.6552 0.5210 0.4730 0.036 Uiso 1 1 calc R . .
C40 C 0.7555(2) 0.5430(2) 0.46423(7) 0.0348(9) Uani 1 1 d . . .
H40 H 0.7585 0.5111 0.4744 0.042 Uiso 1 1 calc R . .
C41 C 0.8119(2) 0.5829(3) 0.44999(7) 0.0376(10) Uani 1 1 d . . .
H41 H 0.8536 0.5783 0.4504 0.045 Uiso 1 1 calc R . .
C42 C 0.8080(2) 0.6291(2) 0.43522(7) 0.0330(9) Uani 1 1 d . . .
H42 H 0.8464 0.6557 0.4253 0.040 Uiso 1 1 calc R . .
C43 C 0.5444(2) 0.51578(19) 0.43716(6) 0.0230(7) Uani 1 1 d . . .
C44 C 0.4713(2) 0.4937(2) 0.43654(6) 0.0257(8) Uani 1 1 d . . .
H44 H 0.4552 0.5241 0.4424 0.031 Uiso 1 1 calc R . .
C45 C 0.4220(2) 0.4281(2) 0.42751(6) 0.0304(9) Uani 1 1 d . . .
H45 H 0.3724 0.4139 0.4273 0.036 Uiso 1 1 calc R . .
C46 C 0.4445(2) 0.3834(2) 0.41881(7) 0.0341(9) Uani 1 1 d . . .
H46 H 0.4106 0.3387 0.4125 0.041 Uiso 1 1 calc R . .
C47 C 0.5164(2) 0.4037(2) 0.41927(7) 0.0334(9) Uani 1 1 d . . .
H47 H 0.5318 0.3727 0.4134 0.040 Uiso 1 1 calc R . .
C48 C 0.5669(2) 0.4699(2) 0.42841(6) 0.0289(8) Uani 1 1 d . . .
H48 H 0.6163 0.4836 0.4287 0.035 Uiso 1 1 calc R . .
C49 C 0.57941(19) 0.60987(19) 0.47423(6) 0.0219(7) Uani 1 1 d . . .
C50 C 0.5168(2) 0.61460(19) 0.47629(6) 0.0239(7) Uani 1 1 d . . .
H50 H 0.4936 0.6183 0.4635 0.029 Uiso 1 1 calc R . .
C51 C 0.4883(2) 0.6140(2) 0.49690(6) 0.0270(8) Uani 1 1 d . . .
H51 H 0.4459 0.6170 0.4981 0.032 Uiso 1 1 calc R . .
C52 C 0.5217(2) 0.6091(2) 0.51556(6) 0.0289(8) Uani 1 1 d . . .
H52 H 0.5013 0.6066 0.5296 0.035 Uiso 1 1 calc R . .
C53 C 0.5856(2) 0.6078(2) 0.51378(6) 0.0297(8) Uani 1 1 d . . .
H53 H 0.6096 0.6064 0.5267 0.036 Uiso 1 1 calc R . .
C54 C 0.6145(2) 0.6086(2) 0.49338(6) 0.0267(8) Uani 1 1 d . . .
H54 H 0.6584 0.6084 0.4924 0.032 Uiso 1 1 calc R . .
C55 C 0.7088(2) 0.6387(2) 0.39102(6) 0.0295(8) Uani 1 1 d . . .
H55A H 0.7208 0.5999 0.3915 0.035 Uiso 1 1 calc R . .
H55B H 0.7274 0.6661 0.3772 0.035 Uiso 1 1 calc R . .
Cl1 Cl 0.8617(4) 0.6385(3) 0.38328(12) 0.0453(10) Uani 0.50 1 d P . .
Cl2 Cl 0.8601(5) 0.6343(7) 0.37929(15) 0.049(4) Uani 0.50 1 d P . .
C70 C 0.6719(7) 0.5354(7) 0.3223(2) 0.033(3) Uiso 0.33 1 d P . .
Cl71 Cl 0.7266(9) 0.4976(10) 0.3106(3) 0.249(7) Uiso 0.33 1 d P . .
Cl72 Cl 0.7209(3) 0.5865(3) 0.33771(10) 0.0753(15) Uiso 0.33 1 d P . .
C71 C 0.7171(9) 0.5713(9) 0.3090(3) 0.049(4) Uiso 0.33 1 d P . .
Cl73 Cl 0.7272(4) 0.5271(4) 0.30249(11) 0.0866(17) Uiso 0.33 1 d P . .
Cl74 Cl 0.7256(2) 0.6179(3) 0.33586(8) 0.0568(11) Uiso 0.33 1 d P . .
C90 C 0.6457(18) 0.3533(17) 0.4439(5) 0.145(9) Uani 0.50 1 d P . .
O90 O 0.6872(4) 0.3832(3) 0.43235(13) 0.0390(16) Uani 0.50 1 d P . .
O91 O 0.6516(5) 0.3544(4) 0.47147(14) 0.069(3) Uani 0.50 1 d P . .
C80 C 0.6973(6) 0.4589(5) 0.3863(2) 0.053(3) Uani 0.50 1 d P . .
O80 O 0.7319(4) 0.4907(4) 0.40268(11) 0.0431(15) Uani 0.50 1 d P . .
O10 O 0.0325(3) 0.9823(3) 0.72579(8) 0.01318(12) Uiso 0.50 1 d P . .
H10A H 0.0003(3) 1.0004(2) 0.7215(9) 0.028 Uiso 0.50 1 d SP . .
H10B H 0.0349(5) 0.9861(5) 0.7122(16) 0.028 Uiso 0.50 1 d P . .
O11 O 0.0489(4) 1.0207(6) 0.6899(12) 0.04146(4) Uiso 0.50 1 d P . .
H11A H 0.0574(9) 0.9732(9) 0.6852(3) 0.125 Uiso 0.50 1 d P . .
H11B H 0.0004(3) 1.0002(3) 0.6852(2) 0.125 Uiso 0.50 1 d SP . .
C95 C 0.9183(16) 0.957(2) 0.4984(6) 0.186(12) Uiso 0.50 1 d P . .
O95 O 1.0000 1.0000 0.4792(5) 0.462(16) Uiso 0.50 1 d SP . .

loop_
_atom_site_aniso_label
_atom_site_aniso_U_11
_atom_site_aniso_U_22
_atom_site_aniso_U_33
_atom_site_aniso_U_23
_atom_site_aniso_U_13
_atom_site_aniso_U_12
Ru1 0.01883(15) 0.01824(15) 0.01835(15) 0.00030(10) 0.00038(10) 0.00949(12)
P1 0.0187(4) 0.0199(4) 0.0200(4) -0.0007(3) -0.0009(3) 0.0098(4)
P2 0.0245(5) 0.0221(5) 0.0195(4) 0.0006(4) -0.0005(4) 0.0112(4)
P3 0.0197(4) 0.0195(4) 0.0200(4) 0.0012(3) 0.0008(3) 0.0103(4)
S1 0.0196(4) 0.0201(4) 0.0230(4) -0.0017(3) -0.0012(3) 0.0095(4)
S2 0.0330(5) 0.0223(4) 0.0221(4) -0.0011(3) 0.0009(4) 0.0145(4)
S3 0.0220(4) 0.0282(5) 0.0265(5) 0.0040(4) 0.0040(4) 0.0137(4)
C1 0.0246(18) 0.0194(17) 0.0210(17) 0.0035(14) 0.0013(14) 0.0118(15)
C2 0.0222(17) 0.0223(17) 0.0213(17) 0.0018(14) 0.0010(14) 0.0126(15)
C3 0.0247(18) 0.0217(18) 0.0255(18) -0.0034(15) -0.0033(15) 0.0108(15)
C4 0.028(2) 0.0223(18) 0.032(2) -0.0026(15) 0.0005(16) 0.0142(16)
C5 0.0218(18) 0.0251(19) 0.037(2) 0.0008(16) 0.0035(16) 0.0128(16)
C6 0.0190(17) 0.0226(18) 0.0297(19) 0.0008(15) -0.0007(15) 0.0094(15)
C7 0.0246(18) 0.0196(17) 0.0222(17) -0.0018(14) 0.0028(14) 0.0089(15)
C8 0.0259(19) 0.029(2) 0.030(2) -0.0033(16) 0.0006(16) 0.0121(17)
C9 0.024(2) 0.031(2) 0.039(2) -0.0058(18) 0.0024(17) 0.0060(17)
C10 0.038(2) 0.023(2) 0.042(2) 0.0004(18) 0.0094(19) 0.0075(18)
C11 0.041(2) 0.0225(19) 0.036(2) 0.0016(17) 0.0033(18) 0.0157(18)
C12 0.0258(19) 0.0223(18) 0.0291(19) -0.0036(15) -0.0004(15) 0.0118(16)
C13 0.0265(19) 0.0211(18) 0.0237(18) -0.0041(14) -0.0068(15) 0.0117(15)
C14 0.031(2) 0.027(2) 0.033(2) -0.0020(16) -0.0042(17) 0.0159(17)
C15 0.040(2) 0.034(2) 0.049(3) -0.005(2) -0.016(2) 0.022(2)
C16 0.061(3) 0.034(2) 0.038(2) -0.0067(19) -0.023(2) 0.026(2)
C17 0.059(3) 0.031(2) 0.026(2) -0.0029(17) -0.0055(19) 0.024(2)
C18 0.035(2) 0.0240(19) 0.0273(19) -0.0012(16) -0.0030(16) 0.0147(17)
C19 0.0247(19) 0.0262(19) 0.0209(17) 0.0019(15) 0.0039(14) 0.0111(16)
C20 0.0249(19) 0.0280(19) 0.0210(18) -0.0014(15) 0.0013(15) 0.0103(16)
C21 0.032(2) 0.033(2) 0.026(2) 0.0024(16) -0.0003(16) 0.0139(18)
C22 0.034(2) 0.044(3) 0.0231(19) -0.0009(18) -0.0053(17) 0.014(2)
C23 0.029(2) 0.037(2) 0.028(2) -0.0074(17) -0.0030(17) 0.0089(18)
C24 0.031(2) 0.030(2) 0.028(2) -0.0053(16) 0.0026(16) 0.0112(18)
C25 0.0256(19) 0.0228(18) 0.0264(19) 0.0032(15) 0.0026(15) 0.0123(16)
C26 0.033(2) 0.036(2) 0.030(2) -0.0032(18) 0.0052(17) 0.0134(19)
C27 0.031(2) 0.040(2) 0.039(2) -0.006(2) 0.0032(19) 0.011(2)
C28 0.035(2) 0.045(3) 0.042(3) 0.005(2) 0.012(2) 0.019(2)
C29 0.040(2) 0.049(3) 0.028(2) 0.0028(19) 0.0094(18) 0.026(2)
C30 0.033(2) 0.034(2) 0.0249(19) 0.0035(16) 0.0038(16) 0.0189(18)
C31 0.032(2) 0.0256(19) 0.0191(17) -0.0015(14) -0.0048(15) 0.0150(16)
C32 0.037(2) 0.038(2) 0.026(2) 0.0044(17) 0.0003(17) 0.022(2)
C33 0.047(3) 0.051(3) 0.036(2) 0.002(2) -0.002(2) 0.037(2)
C34 0.060(3) 0.041(2) 0.029(2) -0.0041(19) -0.005(2) 0.037(2)
C35 0.051(3) 0.026(2) 0.037(2) 0.0012(18) -0.003(2) 0.021(2)
C36 0.038(2) 0.030(2) 0.031(2) -0.0003(17) -0.0022(17) 0.0182(19)
C37 0.0246(19) 0.029(2) 0.0263(19) -0.0007(15) -0.0012(15) 0.0155(16)
C38 0.0207(17) 0.0224(18) 0.0260(18) -0.0024(14) -0.0008(14) 0.0121(15)
C39 0.030(2) 0.033(2) 0.030(2) 0.0024(17) -0.0003(16) 0.0181(18)
C40 0.042(2) 0.044(2) 0.033(2) 0.0026(18) -0.0030(18) 0.032(2)
C41 0.036(2) 0.056(3) 0.035(2) 0.003(2) -0.0014(18) 0.033(2)
C42 0.025(2) 0.043(2) 0.035(2) 0.0005(18) 0.0014(17) 0.0197(19)
C43 0.0249(18) 0.0196(17) 0.0202(17) 0.0030(14) 0.0007(14) 0.0080(15)
C44 0.0256(19) 0.0258(19) 0.0255(19) 0.0037(15) 0.0023(15) 0.0128(16)
C45 0.026(2) 0.030(2) 0.028(2) 0.0021(16) -0.0038(16) 0.0093(17)
C46 0.038(2) 0.0221(19) 0.032(2) -0.0004(16) -0.0026(18) 0.0075(18)
C47 0.042(2) 0.0223(19) 0.034(2) -0.0040(16) 0.0011(18) 0.0144(18)
C48 0.031(2) 0.0259(19) 0.033(2) 0.0010(16) 0.0022(17) 0.0164(17)
C49 0.0244(18) 0.0195(17) 0.0214(17) 0.0008(14) 0.0008(14) 0.0107(15)
C50 0.0237(18) 0.0232(18) 0.0229(18) -0.0003(14) -0.0008(14) 0.0103(15)
C51 0.0226(18) 0.0254(19) 0.030(2) -0.0024(16) 0.0037(15) 0.0096(16)
C52 0.035(2) 0.0246(19) 0.0224(18) 0.0014(15) 0.0074(16) 0.0115(17)
C53 0.039(2) 0.030(2) 0.0227(18) 0.0007(16) -0.0023(16) 0.0191(18)
C54 0.029(2) 0.0274(19) 0.0264(19) 0.0020(15) -0.0022(16) 0.0163(17)
C55 0.034(2) 0.040(2) 0.0238(19) -0.0036(17) -0.0019(16) 0.0256(19)
Cl1 0.033(2) 0.089(3) 0.0245(19) 0.0082(16) 0.0022(13) 0.0383(19)
Cl2 0.037(2) 0.093(4) 0.0265(14) 0.0091(18) 0.0030(12) 0.0400(17)
C90 0.102(18) 0.086(16) 0.26(3) -0.01(2) 0.01(2) 0.055(12)
O90 0.024(3) 0.012(3) 0.077(5) -0.002(3) 0.010(3) 0.006(3)
O91 0.058(6) 0.028(4) 0.085(6) 0.002(4) 0.033(5) -0.005(3)
C80 0.043(6) 0.036(5) 0.083(8) -0.017(5) 0.014(5) 0.022(5)
O80 0.045(4) 0.059(4) 0.046(4) -0.002(3) -0.004(3) 0.041(4)

loop_
_atom_type_symbol
_atom_type_description
_atom_type_scat_dispersion_real
_atom_type_scat_dispersion_imag
_atom_type_scat_source
C C 0.0033 0.0016 'International Tables Vol C Tables 4.2.6.8 and 6.1.1.4'
H H 0.0000 0.0000 'International Tables Vol C Tables 4.2.6.8 and 6.1.1.4'
O O 0.0106 0.0060 'International Tables Vol C Tables 4.2.6.8 and 6.1.1.4'
P P 0.1023 0.0942 'International Tables Vol C Tables 4.2.6.8 and 6.1.1.4'
S S 0.1246 0.1234 'International Tables Vol C Tables 4.2.6.8 and 6.1.1.4'
Cl Cl 0.1484 0.1585 'International Tables Vol C Tables 4.2.6.8 and 6.1.1.4'
Ru Ru -1.2594 0.8363 'International Tables Vol C Tables 4.2.6.8 and 6.1.1.4'

loop_
_geom_angle_atom_site_label_1
_geom_angle_atom_site_label_2
_geom_angle_atom_site_label_3
_geom_angle
_geom_angle_site_symmetry_1
_geom_angle_site_symmetry_3
_geom_angle_publ_flag
P1 Ru1 P3 94.17(3) . . yes
P1 Ru1 S3 102.60(3) . . yes
P3 Ru1 S3 85.96(3) . . yes
P1 Ru1 S1 86.82(3) . . yes
P3 Ru1 S1 90.14(3) . . yes
S3 Ru1 S1 170.03(3) . . yes
P1 Ru1 P2 98.20(3) . . yes
P3 Ru1 P2 167.48(3) . . yes
S3 Ru1 P2 93.22(3) . . yes
S1 Ru1 P2 88.60(3) . . yes
P1 Ru1 S2 177.57(4) . . yes
P3 Ru1 S2 85.59(3) . . yes
S3 Ru1 S2 74.97(3) . . yes
S1 Ru1 S2 95.59(3) . . yes
P2 Ru1 S2 82.14(3) . . yes
C2 P1 C13 107.55(17) . . no
C2 P1 C7 103.76(17) . . no
C13 P1 C7 99.52(17) . . no
C2 P1 Ru1 107.22(12) . . no
C13 P1 Ru1 117.18(12) . . no
C7 P1 Ru1 120.32(12) . . no
C20 P2 C31 100.78(17) . . no
C20 P2 C25 102.25(17) . . no
C31 P2 C25 102.51(18) . . no
C20 P2 Ru1 105.13(13) . . no
C31 P2 Ru1 127.13(12) . . no
C25 P2 Ru1 115.53(12) . . no
C38 P3 C43 101.07(17) . . no
C38 P3 C49 106.83(17) . . no
C43 P3 C49 103.08(16) . . no
C38 P3 Ru1 107.63(12) . . no
C43 P3 Ru1 112.92(12) . . no
C49 P3 Ru1 123.05(12) . . no
C1 S1 Ru1 104.65(12) . . yes
C19 S2 C55 105.73(18) . . yes
C19 S2 Ru1 106.50(13) . . yes
C55 S2 Ru1 88.28(13) . . yes
C37 S3 C55 100.76(18) . . yes
C37 S3 Ru1 106.56(13) . . yes
C55 S3 Ru1 90.15(13) . . yes
C2 C1 C6 118.4(3) . . no
C2 C1 S1 123.8(3) . . no
C6 C1 S1 117.8(3) . . no
C1 C2 C3 119.9(3) . . no
C1 C2 P1 117.4(3) . . no
C3 C2 P1 122.7(3) . . no
C4 C3 C2 120.8(3) . . no
C4 C3 H3 119.6 . . no
C2 C3 H3 119.6 . . no
C3 C4 C5 119.0(3) . . no
C3 C4 H4 120.5 . . no
C5 C4 H4 120.5 . . no
C6 C5 C4 120.9(4) . . no
C6 C5 H5 119.5 . . no
C4 C5 H5 119.5 . . no
C5 C6 C1 121.0(3) . . no
C5 C6 H6 119.5 . . no
C1 C6 H6 119.5 . . no
C8 C7 C12 117.9(3) . . no
C8 C7 P1 122.6(3) . . no
C12 C7 P1 119.3(3) . . no
C9 C8 C7 121.1(4) . . no
C9 C8 H8 119.4 . . no
C7 C8 H8 119.5 . . no
C10 C9 C8 120.5(4) . . no
C10 C9 H9 119.7 . . no
C8 C9 H9 119.7 . . no
C9 C10 C11 119.3(4) . . no
C9 C10 H10 120.4 . . no
C11 C10 H10 120.4 . . no
C10 C11 C12 120.4(4) . . no
C10 C11 H11 119.8 . . no
C12 C11 H11 119.8 . . no
C11 C12 C7 120.7(4) . . no
C11 C12 H12 119.6 . . no
C7 C12 H12 119.6 . . no
C18 C13 C14 118.4(3) . . no
C18 C13 P1 124.7(3) . . no
C14 C13 P1 116.8(3) . . no
C15 C14 C13 120.8(4) . . no
C15 C14 H14 119.6 . . no
C13 C14 H14 119.6 . . no
C16 C15 C14 120.2(4) . . no
C16 C15 H15 119.9 . . no
C14 C15 H15 119.9 . . no
C15 C16 C17 119.5(4) . . no
C15 C16 H16 120.3 . . no
C17 C16 H16 120.2 . . no
C16 C17 C18 120.9(4) . . no
C16 C17 H17 119.5 . . no
C18 C17 H17 119.6 . . no
C13 C18 C17 120.1(4) . . no
C13 C18 H18 119.9 . . no
C17 C18 H18 119.9 . . no
C24 C19 C20 121.6(4) . . no
C24 C19 S2 118.3(3) . . no
C20 C19 S2 119.9(3) . . no
C21 C20 C19 118.2(4) . . no
C21 C20 P2 124.1(3) . . no
C19 C20 P2 117.7(3) . . no
C20 C21 C22 120.4(4) . . no
C20 C21 H21 119.8 . . no
C22 C21 H21 119.8 . . no
C23 C22 C21 120.5(4) . . no
C23 C22 H22 119.7 . . no
C21 C22 H22 119.8 . . no
C22 C23 C24 120.0(4) . . no
C22 C23 H23 120.0 . . no
C24 C23 H23 120.0 . . no
C19 C24 C23 119.2(4) . . no
C19 C24 H24 120.4 . . no
C23 C24 H24 120.4 . . no
C30 C25 C26 118.5(4) . . no
C30 C25 P2 123.4(3) . . no
C26 C25 P2 118.1(3) . . no
C27 C26 C25 120.9(4) . . no
C27 C26 H26 119.6 . . no
C25 C26 H26 119.6 . . no
C26 C27 C28 120.0(4) . . no
C26 C27 H27 120.0 . . no
C28 C27 H27 120.0 . . no
C27 C28 C29 119.6(4) . . no
C27 C28 H28 120.2 . . no
C29 C28 H28 120.2 . . no
C30 C29 C28 120.5(4) . . no
C30 C29 H29 119.7 . . no
C28 C29 H29 119.7 . . no
C29 C30 C25 120.5(4) . . no
C29 C30 H30 119.7 . . no
C25 C30 H30 119.7 . . no
C36 C31 C32 118.9(4) . . no
C36 C31 P2 121.5(3) . . no
C32 C31 P2 119.5(3) . . no
C33 C32 C31 120.4(4) . . no
C33 C32 H32 119.8 . . no
C31 C32 H32 119.8 . . no
C34 C33 C32 120.1(4) . . no
C34 C33 H33 120.0 . . no
C32 C33 H33 120.0 . . no
C35 C34 C33 119.9(4) . . no
C35 C34 H34 120.1 . . no
C33 C34 H34 120.0 . . no
C34 C35 C36 120.5(4) . . no
C34 C35 H35 119.8 . . no
C36 C35 H35 119.8 . . no
C31 C36 C35 120.3(4) . . no
C31 C36 H36 119.9 . . no
C35 C36 H36 119.9 . . no
C42 C37 C38 121.0(4) . . no
C42 C37 S3 117.4(3) . . no
C38 C37 S3 121.6(3) . . no
C39 C38 C37 118.4(3) . . no
C39 C38 P3 123.3(3) . . no
C37 C38 P3 117.9(3) . . no
C40 C39 C38 120.5(4) . . no
C40 C39 H39 119.7 . . no
C38 C39 H39 119.7 . . no
C41 C40 C39 120.0(4) . . no
C41 C40 H40 120.0 . . no
C39 C40 H40 120.0 . . no
C42 C41 C40 120.4(4) . . no
C42 C41 H41 119.8 . . no
C40 C41 H41 119.8 . . no
C41 C42 C37 119.6(4) . . no
C41 C42 H42 120.2 . . no
C37 C42 H42 120.2 . . no
C44 C43 C48 118.4(3) . . no
C44 C43 P3 120.6(3) . . no
C48 C43 P3 120.7(3) . . no
C45 C44 C43 121.0(4) . . no
C45 C44 H44 119.5 . . no
C43 C44 H44 119.5 . . no
C46 C45 C44 120.3(4) . . no
C46 C45 H45 119.8 . . no
C44 C45 H45 119.8 . . no
C45 C46 C47 119.9(4) . . no
C45 C46 H46 120.0 . . no
C47 C46 H46 120.1 . . no
C46 C47 C48 120.3(4) . . no
C46 C47 H47 119.8 . . no
C48 C47 H47 119.8 . . no
C47 C48 C43 120.0(4) . . no
C47 C48 H48 120.0 . . no
C43 C48 H48 120.0 . . no
C54 C49 C50 118.2(3) . . no
C54 C49 P3 124.1(3) . . no
C50 C49 P3 117.7(3) . . no
C51 C50 C49 120.7(3) . . no
C51 C50 H50 119.6 . . no
C49 C50 H50 119.6 . . no
C52 C51 C50 120.2(4) . . no
C52 C51 H51 119.9 . . no
C50 C51 H51 119.9 . . no
C51 C52 C53 119.6(4) . . no
C51 C52 H52 120.2 . . no
C53 C52 H52 120.2 . . no
C54 C53 C52 120.7(4) . . no
C54 C53 H53 119.7 . . no
C52 C53 H53 119.6 . . no
C53 C54 C49 120.4(4) . . no
C53 C54 H54 119.8 . . no
C49 C54 H54 119.8 . . no
S3 C55 S2 103.47(19) . . yes
S3 C55 H55A 111.1 . . no
S2 C55 H55A 111.1 . . no
S3 C55 H55B 111.1 . . no
S2 C55 H55B 111.1 . . no
H55A C55 H55B 109.0 . . no
Cl72 C70 Cl73 104.7(8) . . no
Cl73 C70 Cl74 106.7(7) . . no
Cl72 C70 Cl71 101.8(9) . . no
Cl74 C70 Cl71 112.2(9) . . no
Cl74 Cl72 C70 111.2(10) . . no
Cl73 C71 Cl72 118.8(12) . . no
Cl71 C71 Cl72 95.7(10) . . no
Cl71 C71 Cl74 114.9(11) . . no

loop_
_geom_bond_atom_site_label_1
_geom_bond_atom_site_label_2
_geom_bond_distance
_geom_bond_site_symmetry_2
_geom_bond_publ_flag
Ru1 P1 2.3059(9) . yes
Ru1 P3 2.3484(9) . yes
Ru1 S3 2.3583(10) . yes
Ru1 S1 2.3790(9) . yes
Ru1 P2 2.3989(10) . yes
Ru1 S2 2.4056(9) . yes
P1 C2 1.822(4) . no
P1 C13 1.839(4) . no
P1 C7 1.851(4) . no
P2 C20 1.832(4) . no
P2 C31 1.838(4) . no
P2 C25 1.841(4) . no
P3 C38 1.833(4) . no
P3 C43 1.833(4) . no
P3 C49 1.836(4) . no
S1 C1 1.754(4) . no
S2 C19 1.787(4) . no
S2 C55 1.855(4) . yes
S3 C37 1.809(4) . no
S3 C55 1.837(4) . yes
C1 C2 1.401(5) . no
C1 C6 1.415(5) . no
C2 C3 1.409(5) . no
C3 C4 1.387(5) . no
C3 H3 0.9500 . no
C4 C5 1.397(5) . no
C4 H4 0.9500 . no
C5 C6 1.370(5) . no
C5 H5 0.9500 . no
C6 H6 0.9500 . no
C7 C8 1.396(5) . no
C7 C12 1.401(5) . no
C8 C9 1.390(6) . no
C8 H8 0.9500 . no
C9 C10 1.380(6) . no
C9 H9 0.9500 . no
C10 C11 1.391(6) . no
C10 H10 0.9500 . no
C11 C12 1.394(5) . no
C11 H11 0.9500 . no
C12 H12 0.9500 . no
C13 C18 1.394(5) . no
C13 C14 1.405(5) . no
C14 C15 1.393(6) . no
C14 H14 0.9500 . no
C15 C16 1.381(7) . no
C15 H15 0.9500 . no
C16 C17 1.384(7) . no
C16 H16 0.9500 . no
C17 C18 1.396(6) . no
C17 H17 0.9500 . no
C18 H18 0.9500 . no
C19 C24 1.385(5) . no
C19 C20 1.405(5) . no
C20 C21 1.392(5) . no
C21 C22 1.394(6) . no
C21 H21 0.9500 . no
C22 C23 1.384(6) . no
C22 H22 0.9500 . no
C23 C24 1.393(6) . no
C23 H23 0.9500 . no
C24 H24 0.9500 . no
C25 C30 1.394(5) . no
C25 C26 1.399(6) . no
C26 C27 1.387(6) . no
C26 H26 0.9500 . no
C27 C28 1.387(6) . no
C27 H27 0.9500 . no
C28 C29 1.389(7) . no
C28 H28 0.9500 . no
C29 C30 1.384(6) . no
C29 H29 0.9500 . no
C30 H30 0.9500 . no
C31 C36 1.394(6) . no
C31 C32 1.394(6) . no
C32 C33 1.395(6) . no
C32 H32 0.9500 . no
C33 C34 1.391(7) . no
C33 H33 0.9500 . no
C34 C35 1.371(7) . no
C34 H34 0.9500 . no
C35 C36 1.399(6) . no
C35 H35 0.9500 . no
C36 H36 0.9500 . no
C37 C42 1.389(5) . no
C37 C38 1.400(5) . no
C38 C39 1.389(5) . no
C39 C40 1.391(6) . no
C39 H39 0.9500 . no
C40 C41 1.386(6) . no
C40 H40 0.9500 . no
C41 C42 1.376(6) . no
C41 H41 0.9500 . no
C42 H42 0.9500 . no
C43 C44 1.398(5) . no
C43 C48 1.404(5) . no
C44 C45 1.388(6) . no
C44 H44 0.9500 . no
C45 C46 1.382(6) . no
C45 H45 0.9500 . no
C46 C47 1.382(6) . no
C46 H46 0.9500 . no
C47 C48 1.404(6) . no
C47 H47 0.9500 . no
C48 H48 0.9500 . no
C49 C54 1.399(5) . no
C49 C50 1.407(5) . no
C50 C51 1.396(5) . no
C50 H50 0.9500 . no
C51 C52 1.379(6) . no
C51 H51 0.9500 . no
C52 C53 1.391(6) . no
C52 H52 0.9500 . no
C53 C54 1.388(5) . no
C53 H53 0.9500 . no
C54 H54 0.9500 . no
C55 H55A 0.9900 . no
C55 H55B 0.9900 . no
C70 Cl72 1.432(14) . no
C70 Cl73 1.765(15) . no
C70 Cl74 1.767(14) . no
C70 Cl71 1.87(2) . no
Cl71 C71 1.70(2) . no
Cl72 C71 1.779(17) . no
C71 Cl74 1.884(17) . no
C90 C90 1.32(3) 3_665 no
C90 C90 1.32(3) 2_655 no
C90 O91 1.69(3) . no
C90 O90 1.836(19) 3_665 no
O90 C90 1.16(3) 3_665 no
O90 O90 1.618(9) 2_655 no
O90 O90 1.618(9) 3_665 no
O90 C90 1.836(19) 2_655 no
C80 O80 1.230(13) . no
O10 O10 1.657(9) 3_765 no
O10 O10 1.657(9) 2_645 no
O10 H10B 1.04(9) . no
O10 H11A 2.46(17) . no
O10 H11B 0.958(8) . no
O11 O11 1.587(14) 3_765 no
O11 O11 1.587(14) 2_645 no
O11 H10A 0.963(18) . no
O11 H10B 1.32(9) . no
C95 C95 1.54(3) 11_566 no
C95 C95 1.54(3) 12_656 no
C95 O95 1.92(3) . no
